data_4125584
loop_
_publ_author_name
'Shintani, Ryo'
'Misawa, Nana'
'Tsuda, Tomohiro'
'Iino, Ryo'
'Fujii, Mikiya'
'Yamashita, Koichi'
'Nozaki, Kyoko'

_publ_section_title
;
 Synthesis of Quinoidal Fused Oligosiloles by Rhodium-Catalyzed Stitching
 Reaction and Theoretical Investigation of Their Properties.
;
_journal_name_full 'Journal of the American Chemical Society'
_journal_paper_doi 10.1021/jacs.7b00344
_journal_year 2017
_chemical_formula_sum 'C37 H48 Si2'
_chemical_formula_weight 548.93
_space_group_crystal_system monoclinic
_space_group_IT_number 14
_space_group_name_Hall '-P 2yn'
_space_group_name_H-M_alt 'P 1 21/n 1'
_symmetry_space_group_name_Hall '-P 2yn'
_symmetry_space_group_name_H-M 'P 1 21/n 1'
_atom_sites_solution_hydrogens geom
_audit_creation_method SHELXL-2014/7
_cell_angle_alpha 90
_cell_angle_beta 94.203(2)
_cell_angle_gamma 90
_cell_formula_units_Z 4
_cell_length_a 8.3942(13)
_cell_length_b 19.545(3)
_cell_length_c 19.698(3)
_cell_measurement_reflns_used 11040
_cell_measurement_temperature 93
_cell_measurement_theta_max 31.2
_cell_measurement_theta_min 2.1
_cell_volume 3223.1(9)
_computing_cell_refinement
;
Rigaku CrystalClear-SM Expert 2.0 r3
;
_computing_data_collection
;
Rigaku CrystalClear-SM Expert 2.0 r3
;
_computing_data_reduction
;
Rigaku CrystalClear-SM Expert 2.0 r3
;
_computing_molecular_graphics 'Yadokari-XG 2009 (Wakita Nemoto et al., 2009)'
_computing_publication_material 'Yadokari-XG 2009 (Wakita,Nemoto et al., 2009)'
_computing_structure_refinement 'SHELXL-2014/7 (Sheldrick, 2014)'
_computing_structure_solution 'SHELXL-2014/7 (Sheldrick, 2014)'
_diffrn_ambient_temperature 93
_diffrn_detector_area_resol_mean 28.5714
_diffrn_measured_fraction_theta_full 0.998
_diffrn_measured_fraction_theta_max 0.911
_diffrn_measurement_device_type 'Rigaku Saturn724 CCD'
_diffrn_measurement_method 'profile data from \w-scans'
_diffrn_radiation_monochromator Confocal
_diffrn_radiation_source 'rotating-anode X-ray tube'
_diffrn_radiation_type MoK\a
_diffrn_radiation_wavelength 0.71075
_diffrn_reflns_av_R_equivalents 0.0390
_diffrn_reflns_av_unetI/netI 0.0391
_diffrn_reflns_Laue_measured_fraction_full 0.998
_diffrn_reflns_Laue_measured_fraction_max 0.911
_diffrn_reflns_limit_h_max 11
_diffrn_reflns_limit_h_min -11
_diffrn_reflns_limit_k_max 25
_diffrn_reflns_limit_k_min -27
_diffrn_reflns_limit_l_max 27
_diffrn_reflns_limit_l_min -20
_diffrn_reflns_number 28971
_diffrn_reflns_point_group_measured_fraction_full 0.998
_diffrn_reflns_point_group_measured_fraction_max 0.911
_diffrn_reflns_theta_full 25.242
_diffrn_reflns_theta_max 31.201
_diffrn_reflns_theta_min 2.073
_diffrn_source 'Rotating Anode'
_exptl_absorpt_coefficient_mu 0.133
_exptl_absorpt_correction_T_max 1.000
_exptl_absorpt_correction_T_min 0.927
_exptl_absorpt_correction_type multi-scan
_exptl_absorpt_process_details 'Jacobson, R. (1998) Private communicatio'
_exptl_crystal_colour Red
_exptl_crystal_density_diffrn 1.131
_exptl_crystal_description Block
_exptl_crystal_F_000 1192
_exptl_crystal_size_max 0.55
_exptl_crystal_size_mid 0.40
_exptl_crystal_size_min 0.40
_refine_diff_density_max 0.506
_refine_diff_density_min -0.443
_refine_diff_density_rms 0.159
_refine_ls_extinction_method none
_refine_ls_goodness_of_fit_ref 1.097
_refine_ls_hydrogen_treatment constr
_refine_ls_matrix_type full
_refine_ls_number_parameters 364
_refine_ls_number_reflns 9518
_refine_ls_number_restraints 0
_refine_ls_restrained_S_all 1.097
_refine_ls_R_factor_all 0.0569
_refine_ls_R_factor_gt 0.0477
_refine_ls_shift/su_max 0.001
_refine_ls_shift/su_mean 0.000
_refine_ls_structure_factor_coef Fsqd
_refine_ls_weighting_details 'w=1/[\s^2^(Fo^2^)+(0.0641P)^2^+1.0789P] where P=(Fo^2^+2Fc^2^)/3'
_refine_ls_weighting_scheme calc
_refine_ls_wR_factor_gt 0.1240
_refine_ls_wR_factor_ref 0.1316
_reflns_Friedel_coverage 0.000
_reflns_number_gt 8201
_reflns_number_total 9518
_reflns_threshold_expression 'I > 2\s(I)'
_cod_data_source_file ja7b00344_si_002.cif
_cod_data_source_block ydkr
_cod_depositor_comments
;
The following automatic conversions were performed:

'_exptl_absorpt_correction_type' value 'Multi-scan' changed to
'multi-scan' according to
/home/data/users/saulius/crontab/automatic-downloads/rss-feeds/ACS/lib/dictionaries/cif_core.dic
dictionary named 'cif_core.dic' version 2.4.2 from 2011-04-26.

Automatic conversion script
Id: cif_fix_values 4973 2017-02-22 13:04:09Z antanas 
;
_cod_database_code 4125584
_shelx_shelxl_version_number 2014/7
_shelx_space_group_comment
;
The symmetry employed for this shelxl refinement is uniquely defined
by the following loop, which should always be used as a source of
symmetry information in preference to the above space-group names.
They are only intended as comments.
;
_shelx_estimated_absorpt_t_min 0.930
_shelx_estimated_absorpt_t_max 0.949

loop_
_space_group_symop_operation_xyz
'x, y, z'
'-x+1/2, y+1/2, -z+1/2'
'-x, -y, -z'
'x-1/2, -y-1/2, z-1/2'

loop_
_atom_site_label
_atom_site_type_symbol
_atom_site_fract_x
_atom_site_fract_y
_atom_site_fract_z
_atom_site_U_iso_or_equiv
_atom_site_adp_type
_atom_site_occupancy
_atom_site_site_symmetry_order
_atom_site_calc_flag
_atom_site_refinement_flags_posn
_atom_site_refinement_flags_adp
C1 C 0.86807(16) 0.89213(7) 0.80509(7) 0.0188(3) Uani 1 1 d . .
H1 H 0.9393 0.9197 0.7816 0.023 Uiso 1 1 calc R U
C2 C 0.85337(16) 0.90108(7) 0.87459(7) 0.0203(3) Uani 1 1 d . .
H2 H 0.9157 0.9349 0.8988 0.024 Uiso 1 1 calc R U
C3 C 0.74818(17) 0.86089(7) 0.90889(7) 0.0195(3) Uani 1 1 d . .
H3 H 0.7383 0.8683 0.9561 0.023 Uiso 1 1 calc R U
C4 C 0.65706(16) 0.80989(7) 0.87507(7) 0.0168(2) Uani 1 1 d . .
H4 H 0.5863 0.7825 0.8990 0.020 Uiso 1 1 calc R U
C5 C 0.67122(14) 0.79967(6) 0.80590(6) 0.0133(2) Uani 1 1 d . .
C6 C 0.77569(15) 0.84174(6) 0.77083(7) 0.0148(2) Uani 1 1 d . .
C7 C 0.76766(14) 0.82095(6) 0.69883(6) 0.0143(2) Uani 1 1 d . .
C8 C 0.66505(14) 0.76720(6) 0.68987(6) 0.0130(2) Uani 1 1 d . .
C9 C 0.59991(14) 0.75068(6) 0.75602(6) 0.0129(2) Uani 1 1 d . .
C10 C 0.49953(14) 0.69536(6) 0.75827(6) 0.0134(2) Uani 1 1 d . .
C11 C 0.47219(14) 0.65926(6) 0.69271(6) 0.0128(2) Uani 1 1 d . .
C12 C 0.38269(14) 0.60102(6) 0.69559(6) 0.0130(2) Uani 1 1 d . .
C13 C 0.32369(15) 0.57923(6) 0.76130(6) 0.0146(2) Uani 1 1 d . .
C14 C 0.23115(15) 0.52185(6) 0.74994(6) 0.0146(2) Uani 1 1 d . .
C15 C 0.22483(14) 0.50511(6) 0.67600(6) 0.0138(2) Uani 1 1 d . .
C16 C 0.32170(14) 0.55274(6) 0.64357(6) 0.0133(2) Uani 1 1 d . .
C17 C 0.33956(15) 0.54989(6) 0.57412(6) 0.0156(2) Uani 1 1 d . .
H17 H 0.4071 0.5814 0.5533 0.019 Uiso 1 1 calc R U
C18 C 0.25651(17) 0.49985(7) 0.53547(7) 0.0188(3) Uani 1 1 d . .
H18 H 0.2674 0.4971 0.4879 0.023 Uiso 1 1 calc R U
C19 C 0.15762(17) 0.45394(7) 0.56650(7) 0.0210(3) Uani 1 1 d . .
H19 H 0.1003 0.4206 0.5395 0.025 Uiso 1 1 calc R U
C20 C 0.14127(16) 0.45601(7) 0.63628(7) 0.0178(2) Uani 1 1 d . .
H20 H 0.0737 0.4242 0.6567 0.021 Uiso 1 1 calc R U
C21 C 0.86422(17) 0.85507(7) 0.64771(7) 0.0218(3) Uani 1 1 d . .
H21 H 0.9761 0.8408 0.6551 0.033 Uiso 1 1 calc R U
H21A H 0.8569 0.9048 0.6528 0.033 Uiso 1 1 calc R U
H21B H 0.8230 0.8419 0.6017 0.033 Uiso 1 1 calc R U
C22 C 0.45129(15) 0.74025(7) 0.55254(6) 0.0160(2) Uani 1 1 d . .
H22 H 0.4514 0.7066 0.5143 0.019 Uiso 1 1 calc R U
C23 C 0.51336(18) 0.80824(8) 0.52555(8) 0.0250(3) Uani 1 1 d . .
H23 H 0.4430 0.8234 0.4866 0.038 Uiso 1 1 calc R U
H23A H 0.6218 0.8018 0.5113 0.038 Uiso 1 1 calc R U
H23B H 0.5149 0.8429 0.5616 0.038 Uiso 1 1 calc R U
C24 C 0.27789(16) 0.74769(8) 0.57052(8) 0.0227(3) Uani 1 1 d . .
H24 H 0.2728 0.7797 0.6086 0.034 Uiso 1 1 calc R U
H24A H 0.2370 0.7030 0.5835 0.034 Uiso 1 1 calc R U
H24B H 0.2128 0.7652 0.5309 0.034 Uiso 1 1 calc R U
C25 C 0.74301(15) 0.64646(7) 0.59240(7) 0.0165(2) Uani 1 1 d . .
H25 H 0.6963 0.6241 0.5498 0.020 Uiso 1 1 calc R U
C26 C 0.89026(17) 0.68707(8) 0.57436(8) 0.0247(3) Uani 1 1 d . .
H26 H 0.9410 0.7081 0.6156 0.037 Uiso 1 1 calc R U
H26A H 0.8577 0.7229 0.5414 0.037 Uiso 1 1 calc R U
H26B H 0.9663 0.6562 0.5545 0.037 Uiso 1 1 calc R U
C27 C 0.79483(18) 0.58978(8) 0.64291(9) 0.0276(3) Uani 1 1 d . .
H27 H 0.8804 0.5628 0.6247 0.041 Uiso 1 1 calc R U
H27A H 0.7035 0.5600 0.6499 0.041 Uiso 1 1 calc R U
H27B H 0.8337 0.6103 0.6864 0.041 Uiso 1 1 calc R U
C28 C 0.20308(16) 0.69851(7) 0.84590(7) 0.0183(3) Uani 1 1 d . .
H28 H 0.1468 0.6708 0.8795 0.022 Uiso 1 1 calc R U
C29 C 0.24062(18) 0.76847(8) 0.87843(8) 0.0254(3) Uani 1 1 d . .
H29 H 0.2950 0.7972 0.8465 0.038 Uiso 1 1 calc R U
H29A H 0.3099 0.7623 0.9202 0.038 Uiso 1 1 calc R U
H29B H 0.1409 0.7906 0.8893 0.038 Uiso 1 1 calc R U
C30 C 0.0872(2) 0.70764(9) 0.78240(9) 0.0334(4) Uani 1 1 d . .
H30 H -0.0105 0.7301 0.7953 0.050 Uiso 1 1 calc R U
H30A H 0.0605 0.6627 0.7625 0.050 Uiso 1 1 calc R U
H30B H 0.1378 0.7359 0.7489 0.050 Uiso 1 1 calc R U
C31 C 0.53115(15) 0.62685(7) 0.89912(6) 0.0170(2) Uani 1 1 d . .
H31 H 0.6012 0.6680 0.9058 0.020 Uiso 1 1 calc R U
C32 C 0.46306(19) 0.61469(9) 0.96806(7) 0.0264(3) Uani 1 1 d . .
H32 H 0.4031 0.5716 0.9667 0.040 Uiso 1 1 calc R U
H32A H 0.3918 0.6525 0.9780 0.040 Uiso 1 1 calc R U
H32B H 0.5507 0.6121 1.0037 0.040 Uiso 1 1 calc R U
C33 C 0.6428(2) 0.56888(10) 0.88126(9) 0.0404(5) Uani 1 1 d . .
H33 H 0.7307 0.5652 0.9167 0.061 Uiso 1 1 calc R U
H33A H 0.6861 0.5786 0.8374 0.061 Uiso 1 1 calc R U
H33B H 0.5832 0.5257 0.8783 0.061 Uiso 1 1 calc R U
C34 C 0.14148(16) 0.48108(7) 0.80059(7) 0.0176(2) Uani 1 1 d . .
C35 C -0.03867(17) 0.49092(8) 0.78538(9) 0.0277(3) Uani 1 1 d . .
H35 H -0.0652 0.5395 0.7891 0.041 Uiso 1 1 calc R U
H35A H -0.0963 0.4646 0.8181 0.041 Uiso 1 1 calc R U
H35B H -0.0698 0.4749 0.7392 0.041 Uiso 1 1 calc R U
C36 C 0.18228(18) 0.40441(7) 0.79651(8) 0.0256(3) Uani 1 1 d . .
H36 H 0.1544 0.3877 0.7503 0.038 Uiso 1 1 calc R U
H36A H 0.1216 0.3789 0.8288 0.038 Uiso 1 1 calc R U
H36B H 0.2969 0.3979 0.8079 0.038 Uiso 1 1 calc R U
C37 C 0.1868(2) 0.50461(10) 0.87328(8) 0.0365(4) Uani 1 1 d . .
H37 H 0.3021 0.4993 0.8834 0.055 Uiso 1 1 calc R U
H37A H 0.1297 0.4769 0.9051 0.055 Uiso 1 1 calc R U
H37B H 0.1576 0.5528 0.8781 0.055 Uiso 1 1 calc R U
Si1 Si 0.58456(4) 0.70377(2) 0.62545(2) 0.01136(8) Uani 1 1 d . .
Si2 Si 0.38553(4) 0.64850(2) 0.82409(2) 0.01264(9) Uani 1 1 d . .

loop_
_atom_site_aniso_label
_atom_site_aniso_U_11
_atom_site_aniso_U_22
_atom_site_aniso_U_33
_atom_site_aniso_U_23
_atom_site_aniso_U_13
_atom_site_aniso_U_12
C1 0.0170(6) 0.0148(6) 0.0240(7) -0.0031(5) -0.0022(5) -0.0027(4)
C2 0.0197(6) 0.0161(6) 0.0239(7) -0.0069(5) -0.0067(5) 0.0003(5)
C3 0.0234(6) 0.0173(6) 0.0167(6) -0.0047(5) -0.0063(5) 0.0024(5)
C4 0.0199(6) 0.0156(6) 0.0145(6) -0.0022(4) -0.0012(4) 0.0009(4)
C5 0.0135(5) 0.0115(5) 0.0145(6) -0.0016(4) -0.0021(4) 0.0007(4)
C6 0.0135(5) 0.0123(5) 0.0181(6) -0.0023(4) -0.0016(4) -0.0003(4)
C7 0.0135(5) 0.0135(6) 0.0158(6) -0.0013(4) 0.0010(4) -0.0013(4)
C8 0.0129(5) 0.0135(6) 0.0127(5) -0.0008(4) 0.0016(4) -0.0004(4)
C9 0.0134(5) 0.0136(6) 0.0116(5) -0.0013(4) 0.0004(4) 0.0001(4)
C10 0.0151(5) 0.0139(6) 0.0113(5) -0.0016(4) 0.0014(4) -0.0009(4)
C11 0.0144(5) 0.0141(6) 0.0100(5) -0.0013(4) 0.0017(4) -0.0020(4)
C12 0.0146(5) 0.0135(6) 0.0110(5) -0.0009(4) 0.0008(4) -0.0018(4)
C13 0.0169(5) 0.0148(6) 0.0123(5) 0.0003(4) 0.0020(4) -0.0020(4)
C14 0.0152(5) 0.0140(6) 0.0148(6) 0.0010(4) 0.0015(4) -0.0008(4)
C15 0.0140(5) 0.0113(5) 0.0160(6) 0.0004(4) 0.0002(4) -0.0005(4)
C16 0.0141(5) 0.0108(5) 0.0147(6) -0.0005(4) -0.0009(4) -0.0008(4)
C17 0.0194(6) 0.0126(6) 0.0147(6) -0.0005(4) 0.0005(4) -0.0013(4)
C18 0.0251(6) 0.0158(6) 0.0151(6) -0.0029(5) -0.0016(5) -0.0020(5)
C19 0.0244(6) 0.0170(6) 0.0210(7) -0.0055(5) -0.0029(5) -0.0043(5)
C20 0.0182(6) 0.0127(6) 0.0223(6) -0.0011(5) -0.0001(5) -0.0030(4)
C21 0.0213(6) 0.0218(7) 0.0229(7) -0.0019(5) 0.0063(5) -0.0088(5)
C22 0.0157(5) 0.0186(6) 0.0135(6) -0.0005(5) 0.0003(4) -0.0007(4)
C23 0.0241(7) 0.0269(8) 0.0241(7) 0.0098(6) 0.0022(5) -0.0021(5)
C24 0.0147(6) 0.0249(7) 0.0280(7) 0.0014(6) -0.0016(5) 0.0005(5)
C25 0.0136(5) 0.0184(6) 0.0175(6) -0.0054(5) 0.0011(4) -0.0001(4)
C26 0.0167(6) 0.0321(8) 0.0264(7) -0.0083(6) 0.0079(5) -0.0041(5)
C27 0.0239(7) 0.0217(7) 0.0368(9) 0.0010(6) -0.0009(6) 0.0061(5)
C28 0.0173(6) 0.0188(6) 0.0191(6) 0.0021(5) 0.0034(5) 0.0018(5)
C29 0.0272(7) 0.0229(7) 0.0263(7) -0.0065(6) 0.0028(6) 0.0041(6)
C30 0.0281(8) 0.0309(9) 0.0391(9) -0.0065(7) -0.0120(7) 0.0103(6)
C31 0.0182(6) 0.0181(6) 0.0145(6) -0.0004(5) 0.0002(4) 0.0016(5)
C32 0.0294(7) 0.0358(8) 0.0140(6) 0.0030(6) 0.0005(5) 0.0016(6)
C33 0.0426(10) 0.0503(11) 0.0277(8) -0.0009(7) -0.0003(7) 0.0296(9)
C34 0.0195(6) 0.0162(6) 0.0175(6) 0.0024(5) 0.0033(5) -0.0047(5)
C35 0.0193(6) 0.0265(8) 0.0386(9) 0.0084(6) 0.0120(6) 0.0013(5)
C36 0.0253(7) 0.0200(7) 0.0321(8) 0.0112(6) 0.0056(6) 0.0015(5)
C37 0.0546(11) 0.0377(10) 0.0178(7) 0.0030(6) 0.0064(7) -0.0245(8)
Si1 0.01121(15) 0.01244(17) 0.01049(16) -0.00134(11) 0.00126(11) -0.00195(11)
Si2 0.01463(16) 0.01288(17) 0.01057(16) -0.00048(12) 0.00194(12) -0.00131(11)

loop_
_atom_type_symbol
_atom_type_description
_atom_type_scat_dispersion_real
_atom_type_scat_dispersion_imag
_atom_type_scat_source
C C 0.0033 0.0016 'International Tables Vol C Tables 4.2.6.8 and 6.1.1.4'
H H 0.0000 0.0000 'International Tables Vol C Tables 4.2.6.8 and 6.1.1.4'
Si Si 0.0817 0.0704 'International Tables Vol C Tables 4.2.6.8 and 6.1.1.4'

loop_
_geom_angle_atom_site_label_1
_geom_angle_atom_site_label_2
_geom_angle_atom_site_label_3
_geom_angle
C2 C1 C6 118.49(13)
C2 C1 H1 120.8
C6 C1 H1 120.8
C3 C2 C1 120.68(12)
C3 C2 H2 119.7
C1 C2 H2 119.7
C2 C3 C4 121.06(13)
C2 C3 H3 119.5
C4 C3 H3 119.5
C5 C4 C3 119.15(13)
C5 C4 H4 120.4
C3 C4 H4 120.4
C4 C5 C6 119.62(11)
C4 C5 C9 133.60(12)
C6 C5 C9 106.77(10)
C1 C6 C5 120.99(12)
C1 C6 C7 130.16(12)
C5 C6 C7 108.84(10)
C8 C7 C6 108.77(11)
C8 C7 C21 128.74(12)
C6 C7 C21 122.47(11)
C7 C8 C9 108.91(11)
C7 C8 Si1 142.67(10)
C9 C8 Si1 108.31(8)
C10 C9 C5 135.47(11)
C10 C9 C8 117.76(11)
C5 C9 C8 106.69(10)
C9 C10 C11 113.88(11)
C9 C10 Si2 137.87(10)
C11 C10 Si2 108.22(8)
C12 C11 C10 114.38(11)
C12 C11 Si1 135.63(9)
C10 C11 Si1 109.84(9)
C11 C12 C16 132.49(11)
C11 C12 C13 119.68(11)
C16 C12 C13 107.77(10)
C14 C13 C12 108.28(11)
C14 C13 Si2 145.13(10)
C12 C13 Si2 105.88(8)
C13 C14 C15 108.53(11)
C13 C14 C34 128.55(12)
C15 C14 C34 122.89(11)
C20 C15 C16 118.72(12)
C20 C15 C14 132.84(12)
C16 C15 C14 108.39(11)
C17 C16 C15 121.62(11)
C17 C16 C12 131.37(11)
C15 C16 C12 106.96(11)
C16 C17 C18 118.72(12)
C16 C17 H17 120.6
C18 C17 H17 120.6
C19 C18 C17 120.14(12)
C19 C18 H18 119.9
C17 C18 H18 119.9
C20 C19 C18 121.29(12)
C20 C19 H19 119.4
C18 C19 H19 119.4
C19 C20 C15 119.48(12)
C19 C20 H20 120.3
C15 C20 H20 120.3
C7 C21 H21 109.5
C7 C21 H21A 109.5
H21 C21 H21A 109.5
C7 C21 H21B 109.5
H21 C21 H21B 109.5
H21A C21 H21B 109.5
C24 C22 C23 110.51(11)
C24 C22 Si1 112.30(9)
C23 C22 Si1 113.06(9)
C24 C22 H22 106.9
C23 C22 H22 106.9
Si1 C22 H22 106.9
C22 C23 H23 109.5
C22 C23 H23A 109.5
H23 C23 H23A 109.5
C22 C23 H23B 109.5
H23 C23 H23B 109.5
H23A C23 H23B 109.5
C22 C24 H24 109.5
C22 C24 H24A 109.5
H24 C24 H24A 109.5
C22 C24 H24B 109.5
H24 C24 H24B 109.5
H24A C24 H24B 109.5
C27 C25 C26 109.26(12)
C27 C25 Si1 112.24(10)
C26 C25 Si1 111.89(9)
C27 C25 H25 107.8
C26 C25 H25 107.8
Si1 C25 H25 107.8
C25 C26 H26 109.5
C25 C26 H26A 109.5
H26 C26 H26A 109.5
C25 C26 H26B 109.5
H26 C26 H26B 109.5
H26A C26 H26B 109.5
C25 C27 H27 109.5
C25 C27 H27A 109.5
H27 C27 H27A 109.5
C25 C27 H27B 109.5
H27 C27 H27B 109.5
H27A C27 H27B 109.5
C29 C28 C30 109.57(12)
C29 C28 Si2 114.24(10)
C30 C28 Si2 110.45(10)
C29 C28 H28 107.4
C30 C28 H28 107.4
Si2 C28 H28 107.4
C28 C29 H29 109.5
C28 C29 H29A 109.5
H29 C29 H29A 109.5
C28 C29 H29B 109.5
H29 C29 H29B 109.5
H29A C29 H29B 109.5
C28 C30 H30 109.5
C28 C30 H30A 109.5
H30 C30 H30A 109.5
C28 C30 H30B 109.5
H30 C30 H30B 109.5
H30A C30 H30B 109.5
C33 C31 C32 111.38(12)
C33 C31 Si2 110.94(10)
C32 C31 Si2 117.73(10)
C33 C31 H31 105.2
C32 C31 H31 105.2
Si2 C31 H31 105.2
C31 C32 H32 109.5
C31 C32 H32A 109.5
H32 C32 H32A 109.5
C31 C32 H32B 109.5
H32 C32 H32B 109.5
H32A C32 H32B 109.5
C31 C33 H33 109.5
C31 C33 H33A 109.5
H33 C33 H33A 109.5
C31 C33 H33B 109.5
H33 C33 H33B 109.5
H33A C33 H33B 109.5
C14 C34 C37 110.91(11)
C14 C34 C35 109.59(11)
C37 C34 C35 108.67(13)
C14 C34 C36 110.70(11)
C37 C34 C36 107.53(13)
C35 C34 C36 109.39(12)
C34 C35 H35 109.5
C34 C35 H35A 109.5
H35 C35 H35A 109.5
C34 C35 H35B 109.5
H35 C35 H35B 109.5
H35A C35 H35B 109.5
C34 C36 H36 109.5
C34 C36 H36A 109.5
H36 C36 H36A 109.5
C34 C36 H36B 109.5
H36 C36 H36B 109.5
H36A C36 H36B 109.5
C34 C37 H37 109.5
C34 C37 H37A 109.5
H37 C37 H37A 109.5
C34 C37 H37B 109.5
H37 C37 H37B 109.5
H37A C37 H37B 109.5
C8 Si1 C25 113.53(6)
C8 Si1 C11 90.20(5)
C25 Si1 C11 111.58(6)
C8 Si1 C22 115.47(6)
C25 Si1 C22 110.69(6)
C11 Si1 C22 114.00(6)
C13 Si2 C28 109.39(6)
C13 Si2 C31 118.89(6)
C28 Si2 C31 115.13(6)
C13 Si2 C10 91.54(5)
C28 Si2 C10 111.22(6)
C31 Si2 C10 108.13(6)

loop_
_geom_bond_atom_site_label_1
_geom_bond_atom_site_label_2
_geom_bond_distance
C1 C2 1.395(2)
C1 C6 1.3963(17)
C1 H1 0.9500
C2 C3 1.393(2)
C2 H2 0.9500
C3 C4 1.3955(18)
C3 H3 0.9500
C4 C5 1.3907(18)
C4 H4 0.9500
C5 C6 1.4182(17)
C5 C9 1.4678(16)
C6 C7 1.4721(18)
C7 C8 1.3617(17)
C7 C21 1.4952(18)
C8 C9 1.4850(17)
C8 Si1 1.8650(13)
C9 C10 1.3735(17)
C10 C11 1.4748(17)
C10 Si2 1.9018(13)
C11 C12 1.3673(17)
C11 Si1 1.8936(12)
C12 C16 1.4579(17)
C12 C13 1.4818(17)
C13 C14 1.3732(17)
C13 Si2 1.8810(13)
C14 C15 1.4900(18)
C14 C34 1.5189(17)
C15 C20 1.3944(17)
C15 C16 1.4184(17)
C16 C17 1.3882(17)
C17 C18 1.3945(18)
C17 H17 0.9500
C18 C19 1.3937(19)
C18 H18 0.9500
C19 C20 1.3920(19)
C19 H19 0.9500
C20 H20 0.9500
C21 H21 0.9800
C21 H21A 0.9800
C21 H21B 0.9800
C22 C24 1.5299(18)
C22 C23 1.5364(19)
C22 Si1 1.8938(13)
C22 H22 1.0000
C23 H23 0.9800
C23 H23A 0.9800
C23 H23B 0.9800
C24 H24 0.9800
C24 H24A 0.9800
C24 H24B 0.9800
C25 C27 1.531(2)
C25 C26 1.5324(19)
C25 Si1 1.8906(13)
C25 H25 1.0000
C26 H26 0.9800
C26 H26A 0.9800
C26 H26B 0.9800
C27 H27 0.9800
C27 H27A 0.9800
C27 H27B 0.9800
C28 C29 1.533(2)
C28 C30 1.538(2)
C28 Si2 1.8926(14)
C28 H28 1.0000
C29 H29 0.9800
C29 H29A 0.9800
C29 H29B 0.9800
C30 H30 0.9800
C30 H30A 0.9800
C30 H30B 0.9800
C31 C33 1.528(2)
C31 C32 1.5300(19)
C31 Si2 1.8956(13)
C31 H31 1.0000
C32 H32 0.9800
C32 H32A 0.9800
C32 H32B 0.9800
C33 H33 0.9800
C33 H33A 0.9800
C33 H33B 0.9800
C34 C37 1.525(2)
C34 C35 1.532(2)
C34 C36 1.540(2)
C35 H35 0.9800
C35 H35A 0.9800
C35 H35B 0.9800
C36 H36 0.9800
C36 H36A 0.9800
C36 H36B 0.9800
C37 H37 0.9800
C37 H37A 0.9800
C37 H37B 0.9800

loop_
_geom_torsion_atom_site_label_1
_geom_torsion_atom_site_label_2
_geom_torsion_atom_site_label_3
_geom_torsion_atom_site_label_4
_geom_torsion
C6 C1 C2 C3 -0.4(2)
C1 C2 C3 C4 1.2(2)
C2 C3 C4 C5 -0.5(2)
C3 C4 C5 C6 -0.97(19)
C3 C4 C5 C9 177.66(13)
C2 C1 C6 C5 -1.11(19)
C2 C1 C6 C7 -179.47(13)
C4 C5 C6 C1 1.80(19)
C9 C5 C6 C1 -177.17(11)
C4 C5 C6 C7 -179.53(11)
C9 C5 C6 C7 1.51(13)
C1 C6 C7 C8 177.26(13)
C5 C6 C7 C8 -1.25(14)
C1 C6 C7 C21 -1.3(2)
C5 C6 C7 C21 -179.79(12)
C6 C7 C8 C9 0.44(14)
C21 C7 C8 C9 178.87(13)
C6 C7 C8 Si1 -175.01(12)
C21 C7 C8 Si1 3.4(3)
C4 C5 C9 C10 -3.4(3)
C6 C5 C9 C10 175.35(14)
C4 C5 C9 C8 -179.98(13)
C6 C5 C9 C8 -1.23(13)
C7 C8 C9 C10 -176.81(11)
Si1 C8 C9 C10 0.29(14)
C7 C8 C9 C5 0.48(14)
Si1 C8 C9 C5 177.58(8)
C5 C9 C10 C11 -175.70(13)
C8 C9 C10 C11 0.60(16)
C5 C9 C10 Si2 2.2(3)
C8 C9 C10 Si2 178.45(10)
C9 C10 C11 C12 175.11(11)
Si2 C10 C11 C12 -3.38(14)
C9 C10 C11 Si1 -1.18(14)
Si2 C10 C11 Si1 -179.66(6)
C10 C11 C12 C16 176.50(12)
Si1 C11 C12 C16 -8.5(2)
C10 C11 C12 C13 -0.46(17)
Si1 C11 C12 C13 174.54(10)
C11 C12 C13 C14 176.98(12)
C16 C12 C13 C14 -0.67(14)
C11 C12 C13 Si2 4.04(14)
C16 C12 C13 Si2 -173.61(8)
C12 C13 C14 C15 -0.92(14)
Si2 C13 C14 C15 167.15(14)
C12 C13 C14 C34 -178.74(12)
Si2 C13 C14 C34 -10.7(3)
C13 C14 C15 C20 -175.03(14)
C34 C14 C15 C20 2.9(2)
C13 C14 C15 C16 2.23(14)
C34 C14 C15 C16 -179.80(11)
C20 C15 C16 C17 -2.44(18)
C14 C15 C16 C17 179.85(11)
C20 C15 C16 C12 175.13(11)
C14 C15 C16 C12 -2.58(13)
C11 C12 C16 C17 2.0(2)
C13 C12 C16 C17 179.28(13)
C11 C12 C16 C15 -175.19(13)
C13 C12 C16 C15 2.04(13)
C15 C16 C17 C18 1.65(19)
C12 C16 C17 C18 -175.24(13)
C16 C17 C18 C19 0.1(2)
C17 C18 C19 C20 -1.1(2)
C18 C19 C20 C15 0.3(2)
C16 C15 C20 C19 1.45(19)
C14 C15 C20 C19 178.48(13)
C13 C14 C34 C37 -9.4(2)
C15 C14 C34 C37 173.04(13)
C13 C14 C34 C35 110.56(16)
C15 C14 C34 C35 -66.97(16)
C13 C14 C34 C36 -128.69(15)
C15 C14 C34 C36 53.77(16)
C7 C8 Si1 C25 60.94(17)
C9 C8 Si1 C25 -114.54(9)
C7 C8 Si1 C11 174.69(16)
C9 C8 Si1 C11 -0.79(9)
C7 C8 Si1 C22 -68.43(17)
C9 C8 Si1 C22 116.10(9)
C27 C25 Si1 C8 77.49(11)
C26 C25 Si1 C8 -45.77(11)
C27 C25 Si1 C11 -22.67(11)
C26 C25 Si1 C11 -145.92(10)
C27 C25 Si1 C22 -150.76(10)
C26 C25 Si1 C22 85.99(11)
C12 C11 Si1 C8 -174.05(14)
C10 C11 Si1 C8 1.11(9)
C12 C11 Si1 C25 -58.53(15)
C10 C11 Si1 C25 116.62(9)
C12 C11 Si1 C22 67.76(15)
C10 C11 Si1 C22 -117.08(9)
C24 C22 Si1 C8 -84.47(11)
C23 C22 Si1 C8 41.41(11)
C24 C22 Si1 C25 144.78(10)
C23 C22 Si1 C25 -89.33(11)
C24 C22 Si1 C11 18.02(11)
C23 C22 Si1 C11 143.91(10)
C14 C13 Si2 C28 -59.80(19)
C12 C13 Si2 C28 108.43(9)
C14 C13 Si2 C31 75.31(19)
C12 C13 Si2 C31 -116.47(9)
C14 C13 Si2 C10 -172.96(18)
C12 C13 Si2 C10 -4.74(9)
C29 C28 Si2 C13 -162.20(10)
C30 C28 Si2 C13 -38.15(12)
C29 C28 Si2 C31 60.84(12)
C30 C28 Si2 C31 -175.10(10)
C29 C28 Si2 C10 -62.58(11)
C30 C28 Si2 C10 61.48(12)
C33 C31 Si2 C13 29.24(14)
C32 C31 Si2 C13 -100.70(11)
C33 C31 Si2 C28 161.90(12)
C32 C31 Si2 C28 31.96(13)
C33 C31 Si2 C10 -73.05(13)
C32 C31 Si2 C10 157.01(11)
